data_1563091
loop_
_publ_author_name
'Jiang, Zhan-Guo'
'Lv, Yao-Kang'
'Cheng, Jian-Wen'
'Feng, Yun-Long'

_publ_section_title
;
 Two types of rare earth--organic frameworks constructed by racemic
 tartaric acid
;
_journal_name_full 'Journal of Solid State Chemistry'
_journal_page_first 253
_journal_page_last 263
_journal_paper_doi 10.1016/j.jssc.2011.11.012
_journal_volume 185
_journal_year 2012
_chemical_formula_moiety 'C10 H12 Nd2 O18, 4(H2O)'
_chemical_formula_sum 'C10 H20 Nd2 O22'
_chemical_formula_weight 780.74
_space_group_IT_number 14
_space_group_name_Hall '-P 2ybc'
_space_group_name_H-M_alt 'P 1 21/c 1'
_symmetry_cell_setting monoclinic
_symmetry_space_group_name_Hall '-P 2ybc'
_symmetry_space_group_name_H-M 'P 1 21/c 1'
_atom_sites_solution_hydrogens geom
_atom_sites_solution_primary direct
_atom_sites_solution_secondary difmap
_audit_creation_method SHELXL-97
_cell_angle_alpha 90.00
_cell_angle_beta 91.412(2)
_cell_angle_gamma 90.00
_cell_formula_units_Z 2
_cell_length_a 6.0528(2)
_cell_length_b 7.6177(3)
_cell_length_c 22.3364(8)
_cell_measurement_reflns_used 7907
_cell_measurement_temperature 296(2)
_cell_measurement_theta_max 27.49
_cell_measurement_theta_min 1.80
_cell_volume 1029.58(6)
_computing_cell_refinement 'SAINT (Bruker, 2006)'
_computing_data_collection 'APEXII (Bruker, 2006)'
_computing_data_reduction SAINT
_computing_molecular_graphics 'SHELXTL (Bruker, 2002)'
_computing_publication_material SHELXTL
_computing_structure_refinement 'SHELXL97 (Sheldrick, 1997)'
_computing_structure_solution 'SHELXS97 (Sheldrick, 1997)'
_diffrn_ambient_temperature 296(2)
_diffrn_measured_fraction_theta_full 0.951
_diffrn_measured_fraction_theta_max 0.951
_diffrn_measurement_device_type 'Bruker APEX-II area-detector diffractometer'
_diffrn_measurement_method '\w scans'
_diffrn_radiation_monochromator graphite
_diffrn_radiation_source 'fine-focus sealed tube'
_diffrn_radiation_type MoK\a
_diffrn_radiation_wavelength 0.71073
_diffrn_reflns_av_R_equivalents 0.0244
_diffrn_reflns_av_sigmaI/netI 0.0173
_diffrn_reflns_limit_h_max 7
_diffrn_reflns_limit_h_min -6
_diffrn_reflns_limit_k_max 9
_diffrn_reflns_limit_k_min -9
_diffrn_reflns_limit_l_max 29
_diffrn_reflns_limit_l_min -27
_diffrn_reflns_number 11815
_diffrn_reflns_theta_full 27.49
_diffrn_reflns_theta_max 27.49
_diffrn_reflns_theta_min 1.82
_diffrn_standards_decay_% none
_diffrn_standards_interval_count none
_diffrn_standards_interval_time none
_diffrn_standards_number none
_exptl_absorpt_coefficient_mu 5.098
_exptl_absorpt_correction_T_max 0.2414
_exptl_absorpt_correction_T_min 0.2131
_exptl_absorpt_correction_type empirical
_exptl_absorpt_process_details 'SADABS (Sheldrick, 1996)'
_exptl_crystal_colour violet
_exptl_crystal_density_diffrn 2.518
_exptl_crystal_density_method 'not measured'
_exptl_crystal_description block
_exptl_crystal_F_000 752
_exptl_crystal_size_max 0.32
_exptl_crystal_size_mid 0.30
_exptl_crystal_size_min 0.28
_refine_diff_density_max 1.529
_refine_diff_density_min -1.321
_refine_diff_density_rms 0.166
_refine_ls_extinction_method none
_refine_ls_goodness_of_fit_ref 1.004
_refine_ls_hydrogen_treatment mixed
_refine_ls_matrix_type full
_refine_ls_number_parameters 208
_refine_ls_number_reflns 2253
_refine_ls_number_restraints 17
_refine_ls_restrained_S_all 1.000
_refine_ls_R_factor_all 0.0438
_refine_ls_R_factor_gt 0.0417
_refine_ls_shift/su_max 0.000
_refine_ls_shift/su_mean 0.000
_refine_ls_structure_factor_coef Fsqd
_refine_ls_weighting_details 'calc w=1/[\s^2^(Fo^2^)+(0.0137P)^2^+31.5340P] where P=(Fo^2^+2Fc^2^)/3'
_refine_ls_weighting_scheme calc
_refine_ls_wR_factor_gt 0.0933
_refine_ls_wR_factor_ref 0.0942
_reflns_number_gt 2147
_reflns_number_total 2253
_reflns_threshold_expression I>2\s(I)
_cod_data_source_file JSSC-2012-185-253.CIF
_cod_data_source_block d
_cod_original_sg_symbol_Hall '-P 2ybc '
_cod_original_sg_symbol_H-M 'P 21/c'
_cod_database_code 1563091

loop_
_symmetry_equiv_pos_as_xyz
'x, y, z'
'-x, y+1/2, -z+1/2'
'-x, -y, -z'
'x, -y-1/2, z-1/2'

loop_
_atom_site_label
_atom_site_type_symbol
_atom_site_fract_x
_atom_site_fract_y
_atom_site_fract_z
_atom_site_U_iso_or_equiv
_atom_site_adp_type
_atom_site_occupancy
_atom_site_symmetry_multiplicity
_atom_site_calc_flag
_atom_site_refinement_flags
_atom_site_disorder_assembly
_atom_site_disorder_group
Nd1 Nd 0.54473(6) 0.49680(5) 0.145977(15) 0.01223(12) Uani 1 1 d . . .
O1 O 0.4850(9) 0.5989(7) 0.2484(2) 0.0175(11) Uani 1 1 d . . .
O2 O 0.6421(10) 0.7142(7) 0.3296(2) 0.0208(12) Uani 1 1 d . . .
O3 O 0.7811(8) 0.3592(6) 0.2332(2) 0.0136(10) Uani 1 1 d D . .
H3 H 0.698(12) 0.276(8) 0.239(4) 0.016 Uiso 1 1 d D . .
O4 O 0.5950(9) 0.3087(7) 0.3583(2) 0.0150(10) Uani 1 1 d D . .
H4 H 0.577(15) 0.368(10) 0.388(2) 0.018 Uiso 1 1 d D . .
O5 O 0.8513(9) 0.0468(6) 0.3460(3) 0.0212(12) Uani 1 1 d . . .
O6 O 1.1547(8) 0.2044(7) 0.3338(2) 0.0185(11) Uani 1 1 d . . .
O7 O 0.3765(10) 0.3674(8) 0.0528(2) 0.0235(12) Uani 1 1 d . . .
O8 O 0.3357(10) 0.3689(8) -0.0471(2) 0.0233(12) Uani 1 1 d . . .
O1W O 0.8450(10) 0.2955(9) 0.1110(3) 0.0280(13) Uani 1 1 d D . .
H1WA H 0.955(10) 0.352(12) 0.120(4) 0.034 Uiso 1 1 d D . .
H1WB H 0.850(15) 0.275(13) 0.0754(14) 0.034 Uiso 1 1 d D . .
O2W O 0.093(2) 0.751(3) 0.0102(6) 0.061(4) Uani 0.70 1 d PD A 1
H2WA H 0.08(4) 0.854(8) 0.020(10) 0.074 Uiso 0.70 1 d PD B 1
H2WB H 0.03(3) 0.69(2) 0.035(7) 0.074 Uiso 0.70 1 d PD C 1
O3W O 0.007(6) 0.866(5) -0.0048(18) 0.059(8) Uani 0.30 1 d PD D 2
H3WA H -0.10(5) 0.93(4) 0.00(2) 0.070 Uiso 0.30 1 d PD E 2
H3WB H -0.02(8) 0.78(5) 0.02(2) 0.070 Uiso 0.30 1 d PD F 2
O4W O 0.374(4) 0.010(2) 0.0431(7) 0.071(6) Uani 0.57 1 d PD G 1
H4WA H 0.37(5) 0.115(10) 0.052(11) 0.086 Uiso 0.57 1 d PD H 1
H4WB H 0.42(4) 0.01(3) 0.009(5) 0.086 Uiso 0.57 1 d PD I 1
O5W O 0.573(6) 0.024(3) 0.0670(12) 0.076(7) Uani 0.43 1 d PD J 2
H5WA H 0.54(8) 0.05(4) 0.032(5) 0.091 Uiso 0.43 1 d PD K 2
H5WB H 0.56(7) 0.12(2) 0.086(12) 0.091 Uiso 0.43 1 d PD L 2
C1 C 0.6337(12) 0.6053(9) 0.2889(3) 0.0131(13) Uani 1 1 d . . .
C2 C 0.8150(11) 0.4629(8) 0.2853(3) 0.0125(13) Uani 1 1 d . . .
H2A H 0.9582 0.5219 0.2823 0.015 Uiso 1 1 calc R . .
C3 C 0.8163(12) 0.3577(9) 0.3438(3) 0.0133(13) Uani 1 1 d . . .
H3A H 0.8775 0.4315 0.3761 0.016 Uiso 1 1 calc R . .
C4 C 0.9533(12) 0.1885(9) 0.3405(3) 0.0136(13) Uani 1 1 d . . .
C5 C 0.4162(13) 0.4241(9) 0.0012(3) 0.0156(14) Uani 1 1 d . . .

loop_
_atom_site_aniso_label
_atom_site_aniso_U_11
_atom_site_aniso_U_22
_atom_site_aniso_U_33
_atom_site_aniso_U_23
_atom_site_aniso_U_13
_atom_site_aniso_U_12
Nd1 0.01311(19) 0.01288(18) 0.01067(17) -0.00027(14) -0.00017(12) -0.00256(14)
O1 0.018(3) 0.021(3) 0.013(2) 0.001(2) -0.004(2) 0.010(2)
O2 0.030(3) 0.018(3) 0.014(2) -0.003(2) -0.005(2) 0.006(2)
O3 0.013(2) 0.013(2) 0.015(2) -0.0036(19) 0.0021(19) -0.0016(19)
O4 0.012(2) 0.016(2) 0.017(2) -0.0026(19) 0.005(2) 0.001(2)
O5 0.013(3) 0.009(2) 0.041(3) 0.001(2) -0.001(2) 0.0010(19)
O6 0.008(2) 0.020(3) 0.028(3) 0.002(2) -0.003(2) 0.002(2)
O7 0.033(3) 0.026(3) 0.011(2) 0.004(2) -0.004(2) -0.012(3)
O8 0.031(3) 0.025(3) 0.014(2) -0.001(2) 0.000(2) -0.013(2)
O1W 0.019(3) 0.040(4) 0.025(3) -0.013(3) -0.001(2) -0.001(3)
O2W 0.042(7) 0.101(13) 0.041(7) -0.013(8) 0.010(6) -0.015(8)
O3W 0.046(18) 0.06(2) 0.07(2) -0.021(18) 0.003(15) -0.005(17)
O4W 0.142(18) 0.044(8) 0.029(7) 0.011(6) 0.031(9) -0.019(12)
O5W 0.11(2) 0.045(13) 0.078(16) 0.009(12) 0.041(17) -0.010(15)
C1 0.019(4) 0.013(3) 0.008(3) 0.003(2) 0.000(3) 0.002(3)
C2 0.012(3) 0.010(3) 0.016(3) -0.001(2) -0.001(2) -0.001(2)
C3 0.013(3) 0.014(3) 0.013(3) -0.003(2) -0.003(3) 0.002(3)
C4 0.010(3) 0.019(3) 0.012(3) 0.002(3) -0.002(2) 0.002(3)
C5 0.021(4) 0.018(3) 0.007(3) 0.001(2) -0.006(3) 0.001(3)

loop_
_atom_type_symbol
_atom_type_description
_atom_type_scat_dispersion_real
_atom_type_scat_dispersion_imag
_atom_type_scat_source
C C 0.0033 0.0016 'International Tables Vol C Tables 4.2.6.8 and 6.1.1.4'
H H 0.0000 0.0000 'International Tables Vol C Tables 4.2.6.8 and 6.1.1.4'
Nd Nd -0.1943 3.0179 'International Tables Vol C Tables 4.2.6.8 and 6.1.1.4'
O O 0.0106 0.0060 'International Tables Vol C Tables 4.2.6.8 and 6.1.1.4'

loop_
_geom_angle_atom_site_label_1
_geom_angle_atom_site_label_2
_geom_angle_atom_site_label_3
_geom_angle
_geom_angle_site_symmetry_1
_geom_angle_site_symmetry_3
O5 Nd1 O6 127.88(17) 2_655 2_755
O5 Nd1 O1 73.40(19) 2_655 .
O6 Nd1 O1 75.42(19) 2_755 .
O5 Nd1 O7 75.0(2) 2_655 .
O6 Nd1 O7 134.11(19) 2_755 .
O1 Nd1 O7 146.8(2) . .
O5 Nd1 O2 70.59(18) 2_655 2_645
O6 Nd1 O2 148.85(18) 2_755 2_645
O1 Nd1 O2 89.50(18) . 2_645
O7 Nd1 O2 70.40(17) . 2_645
O5 Nd1 O1W 146.80(18) 2_655 .
O6 Nd1 O1W 84.93(19) 2_755 .
O1 Nd1 O1W 127.37(18) . .
O7 Nd1 O1W 77.5(2) . .
O2 Nd1 O1W 82.9(2) 2_645 .
O5 Nd1 O4 61.72(17) 2_655 2_655
O6 Nd1 O4 69.21(17) 2_755 2_655
O1 Nd1 O4 71.30(17) . 2_655
O7 Nd1 O4 102.18(18) . 2_655
O2 Nd1 O4 131.80(19) 2_645 2_655
O1W Nd1 O4 143.7(2) . 2_655
O5 Nd1 O8 107.5(2) 2_655 3_665
O6 Nd1 O8 71.05(18) 2_755 3_665
O1 Nd1 O8 136.97(18) . 3_665
O7 Nd1 O8 63.65(17) . 3_665
O2 Nd1 O8 132.34(17) 2_645 3_665
O1W Nd1 O8 75.7(2) . 3_665
O4 Nd1 O8 72.07(18) 2_655 3_665
O5 Nd1 O3 122.04(18) 2_655 .
O6 Nd1 O3 74.32(17) 2_755 .
O1 Nd1 O3 61.40(16) . .
O7 Nd1 O3 131.97(17) . .
O2 Nd1 O3 74.54(16) 2_645 .
O1W Nd1 O3 66.41(18) . .
O4 Nd1 O3 125.71(16) 2_655 .
O8 Nd1 O3 130.14(18) 3_665 .
C1 O1 Nd1 124.3(5) . .
C1 O2 Nd1 137.0(5) . 2_655
C2 O3 Nd1 117.1(4) . .
C2 O3 H3 112(6) . .
Nd1 O3 H3 96(6) . .
C3 O4 Nd1 123.4(4) . 2_645
C3 O4 H4 101(7) . .
Nd1 O4 H4 120(7) 2_645 .
C4 O5 Nd1 129.1(4) . 2_645
C4 O6 Nd1 130.2(5) . 2_745
C5 O7 Nd1 123.0(5) . .
C5 O8 Nd1 120.0(5) . 3_665
Nd1 O1W H1WA 101(7) . .
Nd1 O1W H1WB 118(8) . .
H1WA O1W H1WB 107(9) . .
H2WA O2W H2WB 105(4) . .
H3WA O3W H3WB 102(1) . .
H4WA O4W H4WB 104(4) . .
H5WA O5W H5WB 105(4) . .
O2 C1 O1 124.9(7) . .
O2 C1 C2 119.7(6) . .
O1 C1 C2 115.4(6) . .
O3 C2 C3 114.0(5) . .
O3 C2 C1 110.2(5) . .
C3 C2 C1 108.0(6) . .
O3 C2 H2A 108.1 . .
C3 C2 H2A 108.1 . .
C1 C2 H2A 108.1 . .
O4 C3 C2 110.0(5) . .
O4 C3 C4 107.5(6) . .
C2 C3 C4 112.8(6) . .
O4 C3 H3A 108.8 . .
C2 C3 H3A 108.8 . .
C4 C3 H3A 108.8 . .
O6 C4 O5 125.9(7) . .
O6 C4 C3 117.3(6) . .
O5 C4 C3 116.8(6) . .
O8 C5 O7 126.7(7) . .
O8 C5 C5 117.9(8) . 3_665
O7 C5 C5 115.4(7) . 3_665

loop_
_geom_bond_atom_site_label_1
_geom_bond_atom_site_label_2
_geom_bond_distance
_geom_bond_site_symmetry_2
Nd1 O5 2.438(5) 2_655
Nd1 O6 2.444(5) 2_755
Nd1 O1 2.451(5) .
Nd1 O7 2.497(5) .
Nd1 O2 2.499(5) 2_645
Nd1 O1W 2.517(6) .
Nd1 O4 2.523(5) 2_655
Nd1 O8 2.554(6) 3_665
Nd1 O3 2.608(5) .
O1 C1 1.262(8) .
O2 C1 1.230(9) .
O2 Nd1 2.499(5) 2_655
O3 C2 1.417(8) .
O3 H3 0.82(7) .
O4 C3 1.435(9) .
O4 Nd1 2.523(5) 2_645
O4 H4 0.81(6) .
O5 C4 1.251(9) .
O5 Nd1 2.438(5) 2_645
O6 C4 1.238(9) .
O6 Nd1 2.444(5) 2_745
O7 C5 1.261(9) .
O8 C5 1.246(8) .
O8 Nd1 2.554(6) 3_665
O1W H1WA 0.81(8) .
O1W H1WB 0.81(2) .
O2W H2WA 0.82(2) .
O2W H2WB 0.82(2) .
O2W H3WB 0.7(4) .
O3W H2WA 0.7(3) .
O3W H3WA 0.82(2) .
O3W H3WB 0.82(2) .
O4W H4WA 0.82(2) .
O4W H4WB 0.82(2) .
O5W H5WA 0.82(2) .
O5W H5WB 0.82(2) .
C1 C2 1.547(9) .
C2 C3 1.533(9) .
C2 H2A 0.9800 .
C3 C4 1.536(10) .
C3 H3A 0.9800 .
C5 C5 1.539(15) 3_665

loop_
_geom_hbond_atom_site_label_D
_geom_hbond_atom_site_label_H
_geom_hbond_atom_site_label_A
_geom_hbond_distance_DH
_geom_hbond_distance_HA
_geom_hbond_distance_DA
_geom_hbond_angle_DHA
_geom_hbond_site_symmetry_A
O3 H3 O1 0.82(7) 1.77(7) 2.594(7) 179(10) 2_645
O3 H3 O2 0.82(7) 2.58(8) 3.094(7) 122(7) 2_645
O4 H4 O5W 0.81(6) 1.81(5) 2.57(2) 154(9) 2_655
O4 H4 O4W 0.81(6) 1.89(4) 2.685(16) 163(9) 2_655
O1W H1WA O5 0.81(8) 2.03(4) 2.806(8) 160(10) 2_755
O1W H1WB O2W 0.81(2) 1.96(3) 2.765(15) 170(8) 3_665
O1W H1WB O3W 0.81(2) 2.11(7) 2.84(4) 149(10) 3_665
O2W H2WA O4W 0.82(2) 2.2(2) 2.69(3) 120(2) 1_565
O2W H2WB O8 0.82(2) 2.27(17) 2.891(15) 134(20) 3_565
O4W H4WA O7 0.82(2) 1.93(7) 2.733(18) 166(25) .
O4W H4WB O4W 0.82(2) 1.72(13) 2.49(3) 154(29) 3_655
O5W H5WA O5W 0.82(2) 2.38(15) 3.12(6) 152(2) 3_655
O5W H5WB O7 0.82(2) 2.3(3) 2.89(3) 126(28) .
